data_7061439
loop_
_publ_author_name
'Rodr\'iguez-\'Alvarez, Aurora'
'Gonz\'alez-Espinoza, Cristina E.'
'Mart\'inez-De-Le\'on, Carla Gabriela'
'Carrillo-Tripp, Mauricio'
'H\^o, Minhhuy'
'Gr\'evy, Jean-Michel'

_publ_section_title
;
 Experimental and theoretical insights into the trans influence of
 organo-sulfur and -selenium ligands in 5,6-membered palladium(ii)
 cationic pincer complexes based on iminophosphoranes
;
_journal_issue 19
_journal_name_full 'New Journal of Chemistry'
_journal_page_first 9344
_journal_page_last 9356
_journal_paper_doi 10.1039/D2NJ00924B
_journal_volume 46
_journal_year 2022
_chemical_formula_moiety 'C31 H26 N P S Se'
_chemical_formula_sum 'C31 H26 N P S Se'
_chemical_formula_weight 554.52
_space_group_crystal_system triclinic
_space_group_IT_number 2
_space_group_name_Hall '-P 1'
_space_group_name_H-M_alt 'P -1'
_atom_sites_solution_hydrogens geom
_audit_creation_date 2022-01-04
_audit_creation_method
;
Olex2 1.2
(compiled May 18 2018 14:05:52 for OlexSys, GUI svn.r5506)
;
_audit_update_record
;
2022-01-04 deposited with the CCDC.	2022-04-12 downloaded from the CCDC.
;
_cell_angle_alpha 62.093(5)
_cell_angle_beta 74.683(4)
_cell_angle_gamma 87.704(4)
_cell_formula_units_Z 2
_cell_length_a 9.3859(4)
_cell_length_b 12.4127(5)
_cell_length_c 12.8167(6)
_cell_measurement_reflns_used 9700
_cell_measurement_temperature 101(2)
_cell_measurement_theta_max 72.5950
_cell_measurement_theta_min 4.0200
_cell_volume 1266.55(12)
_computing_cell_refinement
'CrysAlisPro, Agilent Technologies, Version 1.171.37.35 (release 13-08-2014 CrysAlis171 .NET) (compiled Aug 13 2014,18:06:01)'
_computing_data_collection
'CrysAlisPro, Agilent Technologies, Version 1.171.37.35 (release 13-08-2014 CrysAlis171 .NET) (compiled Aug 13 2014,18:06:01)'
_computing_data_reduction
'CrysAlisPro, Agilent Technologies, Version 1.171.37.35 (release 13-08-2014 CrysAlis171 .NET) (compiled Aug 13 2014,18:06:01)'
_computing_molecular_graphics 'Olex2 (Dolomanov et al., 2009)'
_computing_publication_material 'Olex2 (Dolomanov et al., 2009)'
_computing_structure_refinement 'ShelXL (Sheldrick, 2015)'
_computing_structure_solution 'ShelXS (Sheldrick, 2008)'
_diffrn_ambient_environment N~2~
_diffrn_ambient_temperature 101(2)
_diffrn_detector 'CCD plate'
_diffrn_detector_area_resol_mean 8.0769
_diffrn_detector_type EosS2
_diffrn_measured_fraction_theta_full 0.999
_diffrn_measured_fraction_theta_max 0.979
_diffrn_measurement_details
;
 #__ type_ start__ end____ width___ exp.time_ 1 omega -27.00 48.00 1.0000 1.0000 omega____ theta____ kappa____ phi______ frames - 36.8926 -57.0000 60.0000 75 #__ type_ start__ end____ width___ exp.time_ 2 omega 6.00 73.00 1.0000 1.0000 omega____ theta____ kappa____ phi______ frames - 36.8926 -99.0000 150.0000 67 #__ type_ start__ end____ width___ exp.time_ 3 omega 58.00 89.00 1.0000 1.0000 omega____ theta____ kappa____ phi______ frames - 36.8926 -125.0000 30.0000 31 #__ type_ start__ end____ width___ exp.time_ 4 omega 57.00 82.00 1.0000 1.0000 omega____ theta____ kappa____ phi______ frames - 36.8926 -125.0000 -60.0000 25 #__ type_ start__ end____ width___ exp.time_ 5 omega 40.00 110.00 1.0000 1.4800 omega____ theta____ kappa____ phi______ frames - 108.0000 -95.0000 0.0000 70 #__ type_ start__ end____ width___ exp.time_ 6 omega 63.00 124.00 1.0000 1.4800 omega____ theta____ kappa____ phi______ frames - 108.0000 -61.0000 -30.0000 61 #__ type_ start__ end____ width___ exp.time_ 7 omega 41.00 107.00 1.0000 1.4800 omega____ theta____ kappa____ phi______ frames - 108.0000 -95.0000 -90.0000 66 #__ type_ start__ end____ width___ exp.time_ 8 omega 40.00 109.00 1.0000 1.4800 omega____ theta____ kappa____ phi______ frames - 108.0000 -95.0000 -180.0000 69 #__ type_ start__ end____ width___ exp.time_ 9 omega 41.00 97.00 1.0000 1.4800 omega____ theta____ kappa____ phi______ frames - 108.0000 -45.0000 -120.0000 56 #__ type_ start__ end____ width___ exp.time_ 10 omega 92.00 122.00 1.0000 1.4800 omega____ theta____ kappa____ phi______ frames - 108.0000 61.0000 -150.0000 30 #__ type_ start__ end____ width___ exp.time_ 11 omega 127.00 168.00 1.0000 1.4800 omega____ theta____ kappa____ phi______ frames - 108.0000 61.0000 -150.0000 41 #__ type_ start__ end____ width___ exp.time_ 12 omega 126.00 159.00 1.0000 1.4800 omega____ theta____ kappa____ phi______ frames - 108.0000 77.0000 -60.0000 33 #__ type_ start__ end____ width___ exp.time_ 13 omega 129.00 169.00 1.0000 1.4800 omega____ theta____ kappa____ phi______ frames - 108.0000 61.0
;
_diffrn_measurement_device 'four-circle diffractometer'
_diffrn_measurement_device_type 'SuperNova, Dual, Cu at zero, EosS2'
_diffrn_measurement_method '\w scans'
_diffrn_orient_matrix_UB_11 0.1062777000
_diffrn_orient_matrix_UB_12 -0.0917149000
_diffrn_orient_matrix_UB_13 -0.0176692000
_diffrn_orient_matrix_UB_21 0.0557659000
_diffrn_orient_matrix_UB_22 -0.0148182000
_diffrn_orient_matrix_UB_23 0.1083469000
_diffrn_orient_matrix_UB_31 -0.1218100000
_diffrn_orient_matrix_UB_32 -0.1062304000
_diffrn_orient_matrix_UB_33 0.0894333000
_diffrn_radiation_monochromator mirror
_diffrn_radiation_probe x-ray
_diffrn_radiation_type CuK\a
_diffrn_radiation_wavelength 1.54184
_diffrn_reflns_av_R_equivalents 0.0524
_diffrn_reflns_av_unetI/netI 0.0383
_diffrn_reflns_Laue_measured_fraction_full 0.999
_diffrn_reflns_Laue_measured_fraction_max 0.979
_diffrn_reflns_limit_h_max 11
_diffrn_reflns_limit_h_min -11
_diffrn_reflns_limit_k_max 15
_diffrn_reflns_limit_k_min -15
_diffrn_reflns_limit_l_max 15
_diffrn_reflns_limit_l_min -15
_diffrn_reflns_number 18864
_diffrn_reflns_point_group_measured_fraction_full 0.999
_diffrn_reflns_point_group_measured_fraction_max 0.979
_diffrn_reflns_theta_full 67.684
_diffrn_reflns_theta_max 73.028
_diffrn_reflns_theta_min 4.050
_diffrn_source 'sealed X-ray tube'
_diffrn_source_type 'SuperNova (Cu) X-ray Source'
_exptl_absorpt_coefficient_mu 3.526
_exptl_absorpt_correction_T_max 1.00000
_exptl_absorpt_correction_T_min 0.85079
_exptl_absorpt_correction_type multi-scan
_exptl_absorpt_process_details
'CrysAlisPro, Agilent Technologies, Version 1.171.37.35 (release 13-08-2014 CrysAlis171 .NET) (compiled Aug 13 2014,18:06:01) Empirical absorption correction using spherical harmonics, implemented in SCALE3 ABSPACK scaling algorithm. Empirical absorption correction using spherical harmonics, implemented in SCALE3 ABSPACK scaling algorithm.'
_exptl_crystal_colour colorless
_exptl_crystal_colour_modifier light
_exptl_crystal_density_diffrn 1.454
_exptl_crystal_description plate
_exptl_crystal_F_000 568
_exptl_crystal_size_max 0.1
_exptl_crystal_size_mid 0.07
_exptl_crystal_size_min 0.05
_refine_diff_density_max 1.575
_refine_diff_density_min -0.997
_refine_diff_density_rms 0.124
_refine_ls_extinction_method none
_refine_ls_goodness_of_fit_ref 1.065
_refine_ls_hydrogen_treatment constr
_refine_ls_matrix_type full
_refine_ls_number_parameters 317
_refine_ls_number_reflns 4957
_refine_ls_number_restraints 0
_refine_ls_restrained_S_all 1.065
_refine_ls_R_factor_all 0.0560
_refine_ls_R_factor_gt 0.0537
_refine_ls_shift/su_max 0.000
_refine_ls_shift/su_mean 0.000
_refine_ls_structure_factor_coef Fsqd
_refine_ls_weighting_details 'w=1/[\s^2^(Fo^2^)+(0.0955P)^2^+1.2594P] where P=(Fo^2^+2Fc^2^)/3'
_refine_ls_weighting_scheme calc
_refine_ls_wR_factor_gt 0.1412
_refine_ls_wR_factor_ref 0.1446
_reflns_Friedel_coverage 0.000
_reflns_number_gt 4625
_reflns_number_total 4957
_reflns_threshold_expression 'I > 2\s(I)'
_cod_data_source_file d2nj00924b2.cif
_cod_data_source_block l-seph
_cod_depositor_comments 'Adding full bibliography for 7061439--7061443.cif.'
_cod_original_cell_volume 1266.55(11)
_cod_database_code 7061439
_shelx_shelxl_version_number 2018/3
_chemical_oxdiff_formula 'C H N O S Se P'
_shelx_space_group_comment
;
The symmetry employed for this shelxl refinement is uniquely defined
by the following loop, which should always be used as a source of
symmetry information in preference to the above space-group names.
They are only intended as comments.
;
_shelx_estimated_absorpt_t_max 0.843
_shelx_estimated_absorpt_t_min 0.719
_reflns_odcompleteness_completeness 99.93
_reflns_odcompleteness_iscentric 1
_reflns_odcompleteness_theta 66.97
_olex2_refinement_description
;
1. Fixed Uiso
 At 1.2 times of:
  All C(H) groups
 At 1.5 times of:
  All C(H,H,H) groups
2.a Aromatic/amide H refined with riding coordinates:
 C3(H3), C4(H4), C5(H5), C6(H6), C9(H9), C10(H10), C11(H11), C12(H12),
 C13(H13), C15(H15), C16(H16), C17(H17), C18(H18), C21(H21), C22(H22), C23(H23),
  C24(H24), C25(H25), C27(H27), C28(H28), C29(H29), C30(H30), C31(H31)
2.b Idealised Me refined as rotating group:
 C1(H1A,H1B,H1C)
;
_olex2_submission_special_instructions 'No special instructions were received'

loop_
_space_group_symop_operation_xyz
'x, y, z'
'-x, -y, -z'

loop_
_atom_site_label
_atom_site_type_symbol
_atom_site_fract_x
_atom_site_fract_y
_atom_site_fract_z
_atom_site_U_iso_or_equiv
_atom_site_adp_type
_atom_site_occupancy
_atom_site_site_symmetry_order
_atom_site_calc_flag
_atom_site_refinement_flags_posn
_atom_site_refinement_flags_adp
_atom_site_refinement_flags_occupancy
_atom_site_disorder_assembly
_atom_site_disorder_group
Se1 Se 0.78828(3) 0.19295(3) 0.44775(3) 0.02476(14) Uani 1 1 d . . . . .
S1 S 0.90029(8) 0.25303(7) 0.09535(7) 0.0304(2) Uani 1 1 d . . . . .
P1 P 1.17432(8) 0.15269(6) 0.21222(6) 0.01992(18) Uani 1 1 d . . . . .
N1 N 1.0804(3) 0.1739(2) 0.3212(2) 0.0237(5) Uani 1 1 d . . . . .
C1 C 0.7889(4) 0.3317(3) -0.0079(4) 0.0374(8) Uani 1 1 d . . . . .
H1A H 0.828128 0.325794 -0.083696 0.056 Uiso 1 1 calc GR . . . .
H1B H 0.791616 0.418009 -0.027340 0.056 Uiso 1 1 calc GR . . . .
H1C H 0.686181 0.293975 0.031215 0.056 Uiso 1 1 calc GR . . . .
C2 C 1.0785(3) 0.3311(3) 0.0125(3) 0.0242(6) Uani 1 1 d . . . . .
C3 C 1.1020(4) 0.4399(3) -0.0982(3) 0.0298(6) Uani 1 1 d . . . . .
H3 H 1.021584 0.470350 -0.132475 0.036 Uiso 1 1 calc R . . . .
C4 C 1.2419(4) 0.5040(3) -0.1585(3) 0.0327(7) Uani 1 1 d . . . . .
H4 H 1.256488 0.577648 -0.233947 0.039 Uiso 1 1 calc R . . . .
C5 C 1.3602(4) 0.4616(3) -0.1098(3) 0.0344(7) Uani 1 1 d . . . . .
H5 H 1.455100 0.506904 -0.150525 0.041 Uiso 1 1 calc R . . . .
C6 C 1.3393(3) 0.3521(3) -0.0008(3) 0.0280(6) Uani 1 1 d . . . . .
H6 H 1.420900 0.322584 0.032021 0.034 Uiso 1 1 calc R . . . .
C7 C 1.1996(3) 0.2848(3) 0.0612(3) 0.0232(6) Uani 1 1 d . . . . .
C8 C 1.3603(3) 0.1073(3) 0.2177(3) 0.0280(6) Uani 1 1 d . . . . .
C9 C 1.4107(4) 0.0948(3) 0.3148(3) 0.0358(7) Uani 1 1 d . . . . .
H9 H 1.351084 0.114443 0.374846 0.043 Uiso 1 1 calc R . . . .
C10 C 1.5498(4) 0.0530(3) 0.3240(4) 0.0489(10) Uani 1 1 d . . . . .
H10 H 1.585982 0.046656 0.389049 0.059 Uiso 1 1 calc R . . . .
C11 C 1.6341(4) 0.0213(3) 0.2392(5) 0.0504(10) Uani 1 1 d . . . . .
H11 H 1.727187 -0.009229 0.247378 0.060 Uiso 1 1 calc R . . . .
C12 C 1.5852(4) 0.0332(3) 0.1427(4) 0.0460(9) Uani 1 1 d . . . . .
H12 H 1.644865 0.011360 0.084276 0.055 Uiso 1 1 calc R . . . .
C13 C 1.4499(4) 0.0767(3) 0.1302(4) 0.0374(8) Uani 1 1 d . . . . .
H13 H 1.417030 0.085943 0.062648 0.045 Uiso 1 1 calc R . . . .
C14 C 1.0885(3) 0.2801(3) 0.3313(3) 0.0232(6) Uani 1 1 d . . . . .
C15 C 1.2172(3) 0.3583(3) 0.2905(3) 0.0269(6) Uani 1 1 d . . . . .
H15 H 1.308559 0.341146 0.250000 0.032 Uiso 1 1 calc R . . . .
C16 C 1.2131(4) 0.4610(3) 0.3084(3) 0.0283(6) Uani 1 1 d . . . . .
H16 H 1.301989 0.511932 0.281871 0.034 Uiso 1 1 calc R . . . .
C17 C 1.0809(4) 0.4894(3) 0.3645(3) 0.0276(6) Uani 1 1 d . . . . .
H17 H 1.078375 0.560785 0.374323 0.033 Uiso 1 1 calc R . . . .
C18 C 0.9520(3) 0.4130(3) 0.4063(3) 0.0246(6) Uani 1 1 d . . . . .
H18 H 0.860874 0.431531 0.445465 0.030 Uiso 1 1 calc R . . . .
C19 C 0.9565(3) 0.3092(3) 0.3907(3) 0.0233(6) Uani 1 1 d . . . . .
C20 C 0.6468(3) 0.2535(3) 0.5417(3) 0.0281(6) Uani 1 1 d . . . . .
C21 C 0.6606(4) 0.2384(3) 0.6535(3) 0.0318(7) Uani 1 1 d . . . . .
H21 H 0.743245 0.202061 0.681704 0.038 Uiso 1 1 calc R . . . .
C22 C 0.5527(4) 0.2769(3) 0.7235(3) 0.0387(8) Uani 1 1 d . . . . .
H22 H 0.561354 0.266428 0.799772 0.046 Uiso 1 1 calc R . . . .
C23 C 0.4327(4) 0.3303(3) 0.6819(4) 0.0430(9) Uani 1 1 d . . . . .
H23 H 0.359550 0.356785 0.729694 0.052 Uiso 1 1 calc R . . . .
C24 C 0.4189(4) 0.3452(3) 0.5720(4) 0.0406(8) Uani 1 1 d . . . . .
H24 H 0.336086 0.381995 0.544414 0.049 Uiso 1 1 calc R . . . .
C25 C 0.5251(4) 0.3070(3) 0.5002(3) 0.0342(7) Uani 1 1 d . . . . .
H25 H 0.514862 0.317265 0.424393 0.041 Uiso 1 1 calc R . . . .
C26 C 1.0819(3) 0.0221(2) 0.2223(3) 0.0218(5) Uani 1 1 d . . . . .
C27 C 1.1080(3) 0.0014(3) 0.1211(3) 0.0265(6) Uani 1 1 d . . . . .
H27 H 1.168171 0.060620 0.043306 0.032 Uiso 1 1 calc R . . . .
C28 C 1.0466(4) -0.1052(3) 0.1335(3) 0.0296(6) Uani 1 1 d . . . . .
H28 H 1.065549 -0.119737 0.064849 0.036 Uiso 1 1 calc R . . . .
C29 C 0.9573(3) -0.1905(3) 0.2471(3) 0.0288(6) Uani 1 1 d . . . . .
H29 H 0.914940 -0.263556 0.255749 0.035 Uiso 1 1 calc R . . . .
C30 C 0.9292(3) -0.1703(3) 0.3477(3) 0.0269(6) Uani 1 1 d . . . . .
H30 H 0.867498 -0.229163 0.424945 0.032 Uiso 1 1 calc R . . . .
C31 C 0.9915(3) -0.0635(3) 0.3359(3) 0.0241(6) Uani 1 1 d . . . . .
H31 H 0.972305 -0.049272 0.404831 0.029 Uiso 1 1 calc R . . . .

loop_
_atom_site_aniso_label
_atom_site_aniso_U_11
_atom_site_aniso_U_22
_atom_site_aniso_U_33
_atom_site_aniso_U_23
_atom_site_aniso_U_13
_atom_site_aniso_U_12
Se1 0.0236(2) 0.0206(2) 0.0262(2) -0.01001(15) -0.00251(14) -0.00154(13)
S1 0.0255(4) 0.0246(4) 0.0307(4) -0.0050(3) -0.0072(3) 0.0017(3)
P1 0.0191(4) 0.0158(3) 0.0207(4) -0.0065(3) -0.0032(3) 0.0007(3)
N1 0.0255(12) 0.0189(11) 0.0208(12) -0.0075(10) -0.0005(10) -0.0022(9)
C1 0.0343(18) 0.0317(17) 0.0451(19) -0.0136(15) -0.0192(15) 0.0091(14)
C2 0.0263(14) 0.0195(13) 0.0224(14) -0.0088(12) -0.0020(11) 0.0011(11)
C3 0.0329(16) 0.0240(15) 0.0267(15) -0.0092(13) -0.0051(12) 0.0049(12)
C4 0.0393(18) 0.0224(15) 0.0224(15) -0.0038(13) 0.0004(13) 0.0013(13)
C5 0.0324(17) 0.0265(16) 0.0298(16) -0.0081(14) 0.0047(13) -0.0042(13)
C6 0.0240(15) 0.0269(15) 0.0272(15) -0.0114(13) -0.0010(12) 0.0020(12)
C7 0.0264(15) 0.0173(12) 0.0202(13) -0.0074(11) -0.0002(11) 0.0002(11)
C8 0.0189(14) 0.0187(13) 0.0386(17) -0.0089(13) -0.0051(12) 0.0003(11)
C9 0.0328(17) 0.0242(16) 0.0406(18) -0.0059(14) -0.0125(14) -0.0037(13)
C10 0.045(2) 0.0299(18) 0.056(2) -0.0007(17) -0.0260(19) -0.0066(16)
C11 0.0287(18) 0.0266(17) 0.077(3) -0.0100(19) -0.0136(19) 0.0015(14)
C12 0.0277(17) 0.0322(18) 0.069(3) -0.0225(19) -0.0018(17) 0.0028(14)
C13 0.0273(16) 0.0328(17) 0.050(2) -0.0215(16) -0.0023(15) -0.0005(13)
C14 0.0287(15) 0.0161(13) 0.0190(13) -0.0046(11) -0.0042(11) -0.0022(11)
C15 0.0268(15) 0.0232(14) 0.0237(14) -0.0096(12) 0.0015(12) -0.0027(12)
C16 0.0281(15) 0.0225(14) 0.0280(15) -0.0100(13) -0.0004(12) -0.0083(12)
C17 0.0378(17) 0.0192(14) 0.0225(14) -0.0086(12) -0.0050(12) -0.0019(12)
C18 0.0282(15) 0.0205(14) 0.0202(13) -0.0078(11) -0.0025(11) 0.0010(11)
C19 0.0262(14) 0.0183(13) 0.0187(13) -0.0039(11) -0.0051(11) -0.0004(11)
C20 0.0229(14) 0.0212(14) 0.0340(16) -0.0123(13) 0.0007(12) -0.0035(11)
C21 0.0301(16) 0.0268(15) 0.0333(16) -0.0133(13) -0.0016(13) -0.0031(12)
C22 0.0396(19) 0.0346(18) 0.0383(19) -0.0208(16) 0.0032(15) -0.0080(15)
C23 0.0314(18) 0.0336(18) 0.060(2) -0.0292(18) 0.0082(16) -0.0056(14)
C24 0.0254(16) 0.0306(17) 0.058(2) -0.0190(17) -0.0042(15) 0.0012(13)
C25 0.0267(16) 0.0234(15) 0.0410(18) -0.0090(14) -0.0033(14) -0.0022(12)
C26 0.0209(13) 0.0167(13) 0.0253(14) -0.0078(11) -0.0069(11) 0.0033(10)
C27 0.0264(15) 0.0228(14) 0.0273(15) -0.0106(12) -0.0055(12) 0.0024(11)
C28 0.0338(16) 0.0257(15) 0.0337(16) -0.0168(13) -0.0113(13) 0.0060(12)
C29 0.0298(15) 0.0207(14) 0.0382(17) -0.0136(13) -0.0139(13) 0.0028(12)
C30 0.0237(14) 0.0193(14) 0.0277(15) -0.0034(12) -0.0065(12) -0.0014(11)
C31 0.0244(14) 0.0196(13) 0.0257(14) -0.0077(12) -0.0090(11) 0.0032(11)

loop_
_atom_type_symbol
_atom_type_description
_atom_type_scat_dispersion_real
_atom_type_scat_dispersion_imag
_atom_type_scat_source
C C 0.0181 0.0091 'International Tables Vol C Tables 4.2.6.8 and 6.1.1.4'
H H 0.0000 0.0000 'International Tables Vol C Tables 4.2.6.8 and 6.1.1.4'
N N 0.0311 0.0180 'International Tables Vol C Tables 4.2.6.8 and 6.1.1.4'
P P 0.2955 0.4335 'International Tables Vol C Tables 4.2.6.8 and 6.1.1.4'
S S 0.3331 0.5567 'International Tables Vol C Tables 4.2.6.8 and 6.1.1.4'
Se Se -0.7943 1.1372 'International Tables Vol C Tables 4.2.6.8 and 6.1.1.4'

loop_
_geom_angle_atom_site_label_1
_geom_angle_atom_site_label_2
_geom_angle_atom_site_label_3
_geom_angle
_geom_angle_site_symmetry_1
_geom_angle_site_symmetry_3
_geom_angle_publ_flag
C19 Se1 C20 99.45(12) . . ?
C2 S1 C1 103.73(16) . . ?
N1 P1 C7 114.05(13) . . ?
N1 P1 C8 116.58(15) . . ?
N1 P1 C26 106.97(13) . . ?
C7 P1 C8 105.02(14) . . ?
C26 P1 C7 110.83(13) . . ?
C26 P1 C8 102.84(13) . . ?
C14 N1 P1 126.2(2) . . ?
C3 C2 S1 121.4(2) . . ?
C3 C2 C7 119.3(3) . . ?
C7 C2 S1 119.2(2) . . ?
C4 C3 C2 120.5(3) . . ?
C5 C4 C3 120.6(3) . . ?
C4 C5 C6 119.6(3) . . ?
C5 C6 C7 121.0(3) . . ?
C2 C7 P1 121.7(2) . . ?
C6 C7 P1 118.8(2) . . ?
C6 C7 C2 118.9(3) . . ?
C9 C8 P1 119.2(3) . . ?
C9 C8 C13 119.3(3) . . ?
C13 C8 P1 121.4(3) . . ?
C8 C9 C10 119.7(4) . . ?
C11 C10 C9 120.1(4) . . ?
C10 C11 C12 120.7(3) . . ?
C11 C12 C13 120.2(4) . . ?
C12 C13 C8 120.0(4) . . ?
N1 C14 C15 125.7(3) . . ?
N1 C14 C19 116.8(3) . . ?
C15 C14 C19 117.4(3) . . ?
C16 C15 C14 120.8(3) . . ?
C17 C16 C15 120.7(3) . . ?
C16 C17 C18 119.5(3) . . ?
C17 C18 C19 119.9(3) . . ?
C14 C19 Se1 113.9(2) . . ?
C18 C19 Se1 124.4(2) . . ?
C18 C19 C14 121.7(3) . . ?
C21 C20 Se1 120.5(2) . . ?
C21 C20 C25 120.1(3) . . ?
C25 C20 Se1 119.3(3) . . ?
C22 C21 C20 119.7(3) . . ?
C23 C22 C21 120.1(3) . . ?
C24 C23 C22 120.4(3) . . ?
C23 C24 C25 120.8(3) . . ?
C24 C25 C20 119.0(3) . . ?
C27 C26 P1 121.2(2) . . ?
C31 C26 P1 118.7(2) . . ?
C31 C26 C27 120.0(3) . . ?
C28 C27 C26 120.3(3) . . ?
C27 C28 C29 119.5(3) . . ?
C30 C29 C28 120.7(3) . . ?
C29 C30 C31 120.1(3) . . ?
C26 C31 C30 119.5(3) . . ?

loop_
_geom_bond_atom_site_label_1
_geom_bond_atom_site_label_2
_geom_bond_distance
_geom_bond_site_symmetry_2
_geom_bond_publ_flag
Se1 C19 1.922(3) . ?
Se1 C20 1.923(3) . ?
S1 C1 1.799(3) . ?
S1 C2 1.758(3) . ?
P1 N1 1.572(2) . ?
P1 C7 1.819(3) . ?
P1 C8 1.821(3) . ?
P1 C26 1.803(3) . ?
N1 C14 1.390(4) . ?
C2 C3 1.397(4) . ?
C2 C7 1.414(4) . ?
C3 C4 1.388(5) . ?
C4 C5 1.382(5) . ?
C5 C6 1.391(5) . ?
C6 C7 1.401(4) . ?
C8 C9 1.386(5) . ?
C8 C13 1.409(5) . ?
C9 C10 1.399(5) . ?
C10 C11 1.373(7) . ?
C11 C12 1.374(7) . ?
C12 C13 1.380(5) . ?
C14 C15 1.400(4) . ?
C14 C19 1.403(4) . ?
C15 C16 1.395(4) . ?
C16 C17 1.382(4) . ?
C17 C18 1.387(4) . ?
C18 C19 1.390(4) . ?
C20 C21 1.397(5) . ?
C20 C25 1.400(5) . ?
C21 C22 1.393(5) . ?
C22 C23 1.385(6) . ?
C23 C24 1.374(6) . ?
C24 C25 1.396(5) . ?
C26 C27 1.396(4) . ?
C26 C31 1.393(4) . ?
C27 C28 1.387(4) . ?
C28 C29 1.388(5) . ?
C29 C30 1.384(4) . ?
C30 C31 1.397(4) . ?
